data_7025836
loop_
_publ_author_name
'Juribasi\'c, Marina'
'Curi\'c, Manda'
'Molcanov, Kresimir'
'Matkovi\'c-Calogovi\'c, Dubravka'
'Babi\'c, Darko'

_publ_section_title
;
 Unusual azobenzene/bipyridine palladacycles: structural, dynamical,
 photophysical and theoretical studies.
;
_journal_issue 37
_journal_name_full 'Dalton transactions (Cambridge, England : 2003)'
_journal_page_first 8769
_journal_page_last 8778
_journal_paper_doi 10.1039/c0dt00018c
_journal_volume 39
_journal_year 2010
_chemical_formula_moiety 'C22 H16 N4 Cl2 Pd2'
_chemical_formula_sum 'C22 H16 Cl2 N4 Pd2'
_chemical_formula_weight 619.32
_space_group_IT_number 2
_symmetry_cell_setting triclinic
_symmetry_space_group_name_Hall '-P 1'
_symmetry_space_group_name_H-M 'P -1'
_audit_creation_date 2009-09-02T13:00:53-00:00
_audit_creation_method 'WinGX routine CIF_UPDATE'
_cell_angle_alpha 107.874(5)
_cell_angle_beta 100.279(4)
_cell_angle_gamma 114.137(5)
_cell_formula_units_Z 2
_cell_length_a 10.2884(5)
_cell_length_b 10.6609(8)
_cell_length_c 11.6302(5)
_cell_measurement_reflns_used 22
_cell_measurement_temperature 293(2)
_cell_measurement_theta_max 20.1
_cell_measurement_theta_min 8.3
_cell_volume 1037.87(13)
_computing_cell_refinement 'CAD4 Express (Enraf Nonius, 1994)'
_computing_data_collection 'CAD4 Express (Enraf Nonius, 1994)'
_computing_data_reduction 'XCAD4 (Harms & Wocadlo, 1995)'
_computing_molecular_graphics 'Ortep-3 for Windows (Farrugia, 1997)'
_computing_publication_material 'WinGX publication routines (Farrugia, 1999)'
_computing_structure_refinement 'SHELXL-97 (Sheldrick, 1997)'
_computing_structure_solution 'SHELXS-97 (Sheldrick, 1997)'
_diffrn_ambient_temperature 293(2)
_diffrn_measured_fraction_theta_full 0.998
_diffrn_measured_fraction_theta_max 0.998
_diffrn_measurement_device '\k-geometry diffractometer'
_diffrn_measurement_device_type 'Enraf Nonius CAD4'
_diffrn_measurement_method 'non-profiled omega/2theta scans'
_diffrn_radiation_probe x-ray
_diffrn_radiation_type CuK\a
_diffrn_radiation_wavelength 1.54179
_diffrn_reflns_av_R_equivalents 0.0364
_diffrn_reflns_limit_h_max 12
_diffrn_reflns_limit_h_min 0
_diffrn_reflns_limit_k_max 12
_diffrn_reflns_limit_k_min -13
_diffrn_reflns_limit_l_max 14
_diffrn_reflns_limit_l_min -14
_diffrn_reflns_number 4587
_diffrn_reflns_theta_full 76.2
_diffrn_reflns_theta_max 76.2
_diffrn_reflns_theta_min 4.26
_diffrn_standards_decay_% 1
_diffrn_standards_interval_time 120
_diffrn_standards_number 3
_exptl_absorpt_coefficient_mu 16.488
_exptl_absorpt_correction_T_max 0.0971
_exptl_absorpt_correction_T_min 0.0239
_exptl_absorpt_correction_type psi-scan
_exptl_crystal_colour red
_exptl_crystal_density_diffrn 1.984
_exptl_crystal_density_method 'not measured'
_exptl_crystal_description prism
_exptl_crystal_F_000 604
_exptl_crystal_size_max 0.18
_exptl_crystal_size_mid 0.1
_exptl_crystal_size_min 0.06
_refine_diff_density_max 1.115
_refine_diff_density_min -2.43
_refine_ls_extinction_method none
_refine_ls_goodness_of_fit_ref 1.035
_refine_ls_hydrogen_treatment constr
_refine_ls_matrix_type full
_refine_ls_number_parameters 271
_refine_ls_number_reflns 4336
_refine_ls_number_restraints 0
_refine_ls_restrained_S_all 1.035
_refine_ls_R_factor_gt 0.0541
_refine_ls_shift/su_max 0
_refine_ls_structure_factor_coef Fsqd
_refine_ls_weighting_details 'calc w=1/[\s^2^(Fo^2^)+(0.0833P)^2^+1.7382P] where P=(Fo^2^+2Fc^2^)/3'
_refine_ls_weighting_scheme calc
_refine_ls_wR_factor_ref 0.1441
_reflns_number_gt 3188
_reflns_number_total 4336
_reflns_threshold_expression >2sigma(I)
_cod_data_source_file c0dt00018c.txt
_cod_data_source_block mand26
_cod_original_cell_volume 1037.86(13)
_cod_database_code 7025836

loop_
_symmetry_equiv_pos_as_xyz
'x, y, z'
'-x, -y, -z'

loop_
_atom_site_label
_atom_site_type_symbol
_atom_site_fract_x
_atom_site_fract_y
_atom_site_fract_z
_atom_site_U_iso_or_equiv
_atom_site_adp_type
_atom_site_occupancy
_atom_site_calc_flag
_atom_site_refinement_flags
Pd1 Pd 0.03107(6) 0.12482(6) 0.17935(5) 0.01998(17) Uani 1 d .
Pd2 Pd -0.10186(6) 0.11419(6) 0.40641(5) 0.01895(16) Uani 1 d .
Cl1 Cl 0.0635(2) 0.0338(2) 0.34885(19) 0.0301(4) Uani 1 d .
N2 N -0.2677(8) 0.0276(8) 0.0165(6) 0.0270(15) Uani 1 d .
N4 N -0.2418(7) 0.1953(7) 0.4552(6) 0.0240(14) Uani 1 d .
N1 N -0.1998(7) 0.0058(7) 0.1056(6) 0.0206(13) Uani 1 d .
N3 N 0.0577(7) 0.3286(7) 0.5565(6) 0.0233(14) Uani 1 d .
C18 C -0.1726(9) 0.3395(9) 0.5490(7) 0.0205(16) Uani 1 d .
C17 C -0.0070(9) 0.4120(9) 0.6070(7) 0.0223(16) Uani 1 d .
C2 C -0.0088(9) 0.1954(9) 0.0469(7) 0.0228(17) Uani 1 d .
C13 C 0.2081(9) 0.3907(10) 0.6017(9) 0.037(2) Uani 1 d .
H13 H 0.2514 0.3352 0.5643 0.044 Uiso 1 calc R
C20 C -0.4092(10) 0.3354(11) 0.5235(9) 0.037(2) Uani 1 d .
H20 H -0.4648 0.3838 0.5442 0.044 Uiso 1 calc R
C1 C -0.1658(10) 0.1325(9) -0.0165(8) 0.0261(18) Uani 1 d .
C22 C -0.3948(9) 0.1225(10) 0.3985(8) 0.031(2) Uani 1 d .
H22 H -0.4441 0.0235 0.3352 0.037 Uiso 1 calc R
C21 C -0.4793(10) 0.1893(12) 0.4309(10) 0.040(2) Uani 1 d .
H21 H -0.5844 0.1358 0.3902 0.048 Uiso 1 calc R
C19 C -0.2532(10) 0.4090(11) 0.5852(9) 0.035(2) Uani 1 d .
H19 H -0.2036 0.5061 0.6517 0.042 Uiso 1 calc R
C15 C 0.2403(10) 0.6155(10) 0.7531(8) 0.038(2) Uani 1 d .
H15 H 0.3022 0.712 0.8199 0.046 Uiso 1 calc R
C14 C 0.3028(10) 0.5321(11) 0.7008(9) 0.037(2) Uani 1 d .
H14 H 0.4073 0.5701 0.7314 0.045 Uiso 1 calc R
C16 C 0.0833(10) 0.5561(9) 0.7065(8) 0.0270(18) Uani 1 d .
H16 H 0.0397 0.6125 0.7417 0.032 Uiso 1 calc R
C3 C 0.0871(12) 0.2962(10) 0.0092(10) 0.039(2) Uani 1 d .
H3 H 0.1916 0.3387 0.0471 0.047 Uiso 1 calc R
C6 C -0.2217(12) 0.1748(12) -0.1071(9) 0.041(2) Uani 1 d .
H6 H -0.3259 0.135 -0.1441 0.05 Uiso 1 calc R
C4 C 0.0322(13) 0.3363(12) -0.0838(10) 0.051(3) Uani 1 d .
H4 H 0.1001 0.4044 -0.1073 0.062 Uiso 1 calc R
C5 C -0.1219(14) 0.2757(13) -0.1413(11) 0.053(3) Uani 1 d .
H5 H -0.158 0.3033 -0.2032 0.064 Uiso 1 calc R
C7 C -0.2972(8) -0.1064(8) 0.1393(7) 0.0217(16) Uani 1 d .
C8 C -0.2679(9) -0.0795(8) 0.2678(7) 0.0222(16) Uani 1 d .
C12 C -0.4218(10) -0.2392(10) 0.0395(9) 0.035(2) Uani 1 d .
H12 H -0.4385 -0.2539 -0.0461 0.042 Uiso 1 calc R
C9 C -0.3685(11) -0.1943(10) 0.2941(8) 0.034(2) Uani 1 d .
H9 H -0.351 -0.1815 0.3792 0.041 Uiso 1 calc R
C11 C -0.5183(10) -0.3468(10) 0.0704(9) 0.036(2) Uani 1 d .
H11 H -0.602 -0.4351 0.0057 0.043 Uiso 1 calc R
C10 C -0.4910(11) -0.3238(10) 0.1992(10) 0.040(2) Uani 1 d .
H10 H -0.5562 -0.3969 0.2203 0.048 Uiso 1 calc R
Cl2 Cl 0.2908(2) 0.2789(2) 0.2497(2) 0.0369(5) Uani 1 d .

loop_
_atom_site_aniso_label
_atom_site_aniso_U_11
_atom_site_aniso_U_22
_atom_site_aniso_U_33
_atom_site_aniso_U_23
_atom_site_aniso_U_13
_atom_site_aniso_U_12
Pd1 0.0145(3) 0.0184(3) 0.0198(3) 0.0049(2) 0.0013(2) 0.0061(2)
Pd2 0.0164(3) 0.0179(3) 0.0141(3) 0.0037(2) -0.0010(2) 0.0060(2)
Cl1 0.0305(11) 0.0397(11) 0.0263(10) 0.0136(9) 0.0070(8) 0.0242(10)
N2 0.024(4) 0.030(4) 0.019(3) 0.007(3) 0.001(3) 0.012(3)
N4 0.018(3) 0.022(3) 0.024(4) 0.008(3) 0.000(3) 0.009(3)
N1 0.018(3) 0.023(3) 0.017(3) 0.007(3) 0.003(3) 0.009(3)
N3 0.018(3) 0.026(3) 0.012(3) 0.003(3) -0.006(3) 0.007(3)
C18 0.022(4) 0.030(4) 0.017(4) 0.013(3) 0.006(3) 0.017(3)
C17 0.025(4) 0.025(4) 0.018(4) 0.011(3) 0.003(3) 0.012(3)
C2 0.022(4) 0.020(4) 0.017(4) 0.005(3) -0.001(3) 0.007(3)
C13 0.014(4) 0.034(5) 0.034(5) 0.003(4) -0.005(4) 0.001(4)
C20 0.028(5) 0.049(6) 0.042(6) 0.017(5) 0.012(4) 0.028(5)
C1 0.029(4) 0.021(4) 0.020(4) 0.004(3) 0.004(3) 0.011(4)
C22 0.012(4) 0.037(5) 0.030(5) 0.002(4) 0.003(3) 0.011(4)
C21 0.021(5) 0.049(6) 0.046(6) 0.019(5) 0.013(4) 0.015(4)
C19 0.032(5) 0.035(5) 0.029(5) 0.007(4) 0.004(4) 0.017(4)
C15 0.031(5) 0.024(5) 0.023(4) -0.005(4) -0.008(4) -0.001(4)
C14 0.020(4) 0.039(5) 0.029(5) 0.005(4) -0.003(4) 0.006(4)
C16 0.028(4) 0.027(4) 0.020(4) 0.002(3) 0.003(3) 0.016(4)
C3 0.038(5) 0.031(5) 0.047(6) 0.024(4) 0.013(5) 0.013(4)
C6 0.042(6) 0.049(6) 0.030(5) 0.021(5) -0.001(4) 0.021(5)
C4 0.055(7) 0.048(6) 0.045(6) 0.030(5) 0.015(5) 0.013(6)
C5 0.062(7) 0.057(7) 0.043(6) 0.039(6) 0.009(5) 0.022(6)
C7 0.013(4) 0.018(4) 0.021(4) 0.005(3) 0.000(3) 0.001(3)
C8 0.022(4) 0.017(4) 0.020(4) 0.006(3) 0.001(3) 0.006(3)
C12 0.026(5) 0.026(5) 0.023(4) 0.000(4) 0.001(4) -0.001(4)
C9 0.045(6) 0.026(5) 0.024(4) 0.011(4) 0.008(4) 0.012(4)
C11 0.019(4) 0.021(4) 0.039(5) 0.001(4) -0.002(4) -0.002(4)
C10 0.032(5) 0.023(5) 0.052(6) 0.021(4) 0.008(5) 0.001(4)
Cl2 0.0133(9) 0.0344(11) 0.0473(13) 0.0121(10) 0.0016(9) 0.0058(8)

loop_
_atom_type_symbol
_atom_type_description
_atom_type_scat_dispersion_real
_atom_type_scat_dispersion_imag
_atom_type_scat_source
C C 0.018 0.009 'International Tables Vol C Tables 4.2.6.8 and 6.1.1.4'
H H 0 0 'International Tables Vol C Tables 4.2.6.8 and 6.1.1.4'
N N 0.031 0.018 'International Tables Vol C Tables 4.2.6.8 and 6.1.1.4'
Pd Pd 0.122 3.934 'International Tables Vol C Tables 4.2.6.8 and 6.1.1.4'
Cl Cl 0.364 0.702 'International Tables Vol C Tables 4.2.6.8 and 6.1.1.4'

loop_
_geom_angle_atom_site_label_1
_geom_angle_atom_site_label_2
_geom_angle_atom_site_label_3
_geom_angle
C2 Pd1 N1 79.3(3)
C2 Pd1 Cl2 93.6(2)
N1 Pd1 Cl2 172.63(19)
C2 Pd1 Cl1 175.7(2)
N1 Pd1 Cl1 97.11(19)
Cl2 Pd1 Cl1 89.93(8)
C2 Pd1 Pd2 130.1(2)
N1 Pd1 Pd2 70.04(18)
Cl2 Pd1 Pd2 114.05(7)
Cl1 Pd1 Pd2 45.87(5)
C8 Pd2 N4 94.4(3)
C8 Pd2 N3 173.7(3)
N4 Pd2 N3 79.4(3)
C8 Pd2 Cl1 87.3(2)
N4 Pd2 Cl1 176.8(2)
N3 Pd2 Cl1 98.94(19)
C8 Pd2 Pd1 81.8(2)
N4 Pd2 Pd1 127.05(19)
N3 Pd2 Pd1 101.32(19)
Cl1 Pd2 Pd1 50.46(5)
Pd2 Cl1 Pd1 83.67(7)
N1 N2 C1 112.2(7)
C22 N4 C18 117.6(7)
C22 N4 Pd2 126.0(6)
C18 N4 Pd2 116.3(5)
N2 N1 C7 115.1(6)
N2 N1 Pd1 118.2(5)
C7 N1 Pd1 126.6(5)
C13 N3 C17 118.7(7)
C13 N3 Pd2 128.0(6)
C17 N3 Pd2 113.2(5)
C19 C18 N4 121.7(7)
C19 C18 C17 123.2(7)
N4 C18 C17 115.0(7)
N3 C17 C16 120.2(7)
N3 C17 C18 116.0(7)
C16 C17 C18 123.8(7)
C3 C2 C1 116.0(8)
C3 C2 Pd1 131.9(7)
C1 C2 Pd1 112.0(6)
N3 C13 C14 123.6(9)
N3 C13 H13 118.2
C14 C13 H13 118.2
C21 C20 C19 118.1(9)
C21 C20 H20 120.9
C19 C20 H20 120.9
C6 C1 N2 119.3(8)
C6 C1 C2 122.4(8)
N2 C1 C2 118.3(7)
N4 C22 C21 122.3(8)
N4 C22 H22 118.8
C21 C22 H22 118.8
C22 C21 C20 120.0(8)
C22 C21 H21 120
C20 C21 H21 120
C18 C19 C20 120.2(8)
C18 C19 H19 119.9
C20 C19 H19 119.9
C14 C15 C16 120.0(8)
C14 C15 H15 120
C16 C15 H15 120
C15 C14 C13 118.4(8)
C15 C14 H14 120.8
C13 C14 H14 120.8
C17 C16 C15 119.1(8)
C17 C16 H16 120.4
C15 C16 H16 120.4
C2 C3 C4 121.9(9)
C2 C3 H3 119
C4 C3 H3 119
C5 C6 C1 119.3(9)
C5 C6 H6 120.3
C1 C6 H6 120.3
C5 C4 C3 120.5(10)
C5 C4 H4 119.8
C3 C4 H4 119.8
C6 C5 C4 119.7(9)
C6 C5 H5 120.1
C4 C5 H5 120.1
C8 C7 C12 122.7(8)
C8 C7 N1 119.3(6)
C12 C7 N1 118.0(7)
C7 C8 C9 116.3(7)
C7 C8 Pd2 121.7(6)
C9 C8 Pd2 121.9(6)
C11 C12 C7 118.8(8)
C11 C12 H12 120.6
C7 C12 H12 120.6
C10 C9 C8 122.3(8)
C10 C9 H9 118.8
C8 C9 H9 118.8
C12 C11 C10 120.0(8)
C12 C11 H11 120
C10 C11 H11 120
C9 C10 C11 119.9(8)
C9 C10 H10 120
C11 C10 H10 120

loop_
_geom_bond_atom_site_label_1
_geom_bond_atom_site_label_2
_geom_bond_distance
Pd1 C2 1.960(8)
Pd1 N1 2.032(6)
Pd1 Cl2 2.305(2)
Pd1 Cl1 2.478(2)
Pd1 Pd2 3.1942(8)
Pd2 C8 1.967(7)
Pd2 N4 2.037(7)
Pd2 N3 2.104(6)
Pd2 Cl1 2.307(2)
N2 N1 1.279(9)
N2 C1 1.395(11)
N4 C22 1.354(10)
N4 C18 1.363(10)
N1 C7 1.427(10)
N3 C13 1.329(10)
N3 C17 1.371(10)
C18 C19 1.360(11)
C18 C17 1.466(10)
C17 C16 1.386(11)
C2 C3 1.377(12)
C2 C1 1.411(11)
C13 C14 1.372(12)
C13 H13 0.93
C20 C21 1.371(13)
C20 C19 1.386(12)
C20 H20 0.93
C1 C6 1.389(11)
C22 C21 1.366(12)
C22 H22 0.93
C21 H21 0.93
C19 H19 0.93
C15 C14 1.360(13)
C15 C16 1.395(12)
C15 H15 0.93
C14 H14 0.93
C16 H16 0.93
C3 C4 1.391(14)
C3 H3 0.93
C6 C5 1.370(14)
C6 H6 0.93
C4 C5 1.377(15)
C4 H4 0.93
C5 H5 0.93
C7 C8 1.383(11)
C7 C12 1.403(10)
C8 C9 1.404(11)
C12 C11 1.372(13)
C12 H12 0.93
C9 C10 1.363(12)
C9 H9 0.93
C11 C10 1.397(14)
C11 H11 0.93
C10 H10 0.93

loop_
_geom_torsion_atom_site_label_1
_geom_torsion_atom_site_label_2
_geom_torsion_atom_site_label_3
_geom_torsion_atom_site_label_4
_geom_torsion
C2 Pd1 Pd2 C8 84.8(4)
N1 Pd1 Pd2 C8 29.2(3)
Cl2 Pd1 Pd2 C8 -157.4(2)
Cl1 Pd1 Pd2 C8 -93.2(2)
C2 Pd1 Pd2 N4 -4.6(4)
N1 Pd1 Pd2 N4 -60.1(3)
Cl2 Pd1 Pd2 N4 113.2(2)
Cl1 Pd1 Pd2 N4 177.5(2)
C2 Pd1 Pd2 N3 -89.7(3)
N1 Pd1 Pd2 N3 -145.3(3)
Cl2 Pd1 Pd2 N3 28.08(19)
Cl1 Pd1 Pd2 N3 92.31(19)
C2 Pd1 Pd2 Cl1 178.0(3)
N1 Pd1 Pd2 Cl1 122.4(2)
Cl2 Pd1 Pd2 Cl1 -64.23(10)
C8 Pd2 Cl1 Pd1 81.7(2)
N4 Pd2 Cl1 Pd1 -39(3)
N3 Pd2 Cl1 Pd1 -97.34(19)
C2 Pd1 Cl1 Pd2 -21(3)
N1 Pd1 Cl1 Pd2 -53.12(19)
Cl2 Pd1 Cl1 Pd2 124.68(8)
C8 Pd2 N4 C22 -0.3(8)
N3 Pd2 N4 C22 179.0(7)
Cl1 Pd2 N4 C22 121(3)
Pd1 Pd2 N4 C22 82.8(7)
C8 Pd2 N4 C18 -176.5(6)
N3 Pd2 N4 C18 2.8(5)
Cl1 Pd2 N4 C18 -56(4)
Pd1 Pd2 N4 C18 -93.5(5)
C1 N2 N1 C7 -176.8(7)
C1 N2 N1 Pd1 0.8(9)
C2 Pd1 N1 N2 -2.0(6)
Cl2 Pd1 N1 N2 13.1(19)
Cl1 Pd1 N1 N2 175.7(5)
Pd2 Pd1 N1 N2 138.0(6)
C2 Pd1 N1 C7 175.3(7)
Cl2 Pd1 N1 C7 -169.5(11)
Cl1 Pd1 N1 C7 -7.0(6)
Pd2 Pd1 N1 C7 -44.6(6)
C8 Pd2 N3 C13 -172(2)
N4 Pd2 N3 C13 -178.6(8)
Cl1 Pd2 N3 C13 -1.4(8)
Pd1 Pd2 N3 C13 -52.7(8)
C8 Pd2 N3 C17 5(3)
N4 Pd2 N3 C17 -1.3(5)
Cl1 Pd2 N3 C17 175.9(5)
Pd1 Pd2 N3 C17 124.6(5)
C22 N4 C18 C19 0.1(12)
Pd2 N4 C18 C19 176.6(7)
C22 N4 C18 C17 179.8(7)
Pd2 N4 C18 C17 -3.7(8)
C13 N3 C17 C16 -2.3(12)
Pd2 N3 C17 C16 -179.8(6)
C13 N3 C17 C18 177.4(8)
Pd2 N3 C17 C18 -0.2(8)
C19 C18 C17 N3 -177.8(8)
N4 C18 C17 N3 2.5(10)
C19 C18 C17 C16 1.9(13)
N4 C18 C17 C16 -177.8(8)
N1 Pd1 C2 C3 -179.7(9)
Cl2 Pd1 C2 C3 2.2(9)
Cl1 Pd1 C2 C3 148(3)
Pd2 Pd1 C2 C3 128.1(8)
N1 Pd1 C2 C1 2.6(6)
Cl2 Pd1 C2 C1 -175.5(5)
Cl1 Pd1 C2 C1 -30(3)
Pd2 Pd1 C2 C1 -49.5(7)
C17 N3 C13 C14 2.9(14)
Pd2 N3 C13 C14 -179.9(7)
N1 N2 C1 C6 -176.6(8)
N1 N2 C1 C2 1.5(10)
C3 C2 C1 C6 -3.2(13)
Pd1 C2 C1 C6 174.9(7)
C3 C2 C1 N2 178.8(8)
Pd1 C2 C1 N2 -3.1(9)
C18 N4 C22 C21 1.0(13)
Pd2 N4 C22 C21 -175.2(7)
N4 C22 C21 C20 0.3(15)
C19 C20 C21 C22 -2.5(15)
N4 C18 C19 C20 -2.3(14)
C17 C18 C19 C20 178.0(8)
C21 C20 C19 C18 3.5(15)
C16 C15 C14 C13 0.5(15)
N3 C13 C14 C15 -2.0(16)
N3 C17 C16 C15 0.8(12)
C18 C17 C16 C15 -178.9(8)
C14 C15 C16 C17 0.1(14)
C1 C2 C3 C4 1.4(14)
Pd1 C2 C3 C4 -176.2(8)
N2 C1 C6 C5 -178.8(9)
C2 C1 C6 C5 3.2(15)
C2 C3 C4 C5 0.3(17)
C1 C6 C5 C4 -1.4(18)
C3 C4 C5 C6 -0.3(19)
N2 N1 C7 C8 -138.4(8)
Pd1 N1 C7 C8 44.2(10)
N2 N1 C7 C12 40.1(10)
Pd1 N1 C7 C12 -137.3(7)
C12 C7 C8 C9 1.2(13)
N1 C7 C8 C9 179.7(8)
C12 C7 C8 Pd2 -175.2(7)
N1 C7 C8 Pd2 3.3(11)
N4 Pd2 C8 C7 102.5(7)
N3 Pd2 C8 C7 96(3)
Cl1 Pd2 C8 C7 -74.7(7)
Pd1 Pd2 C8 C7 -24.3(6)
N4 Pd2 C8 C9 -73.7(8)
N3 Pd2 C8 C9 -80(3)
Cl1 Pd2 C8 C9 109.1(7)
Pd1 Pd2 C8 C9 159.5(8)
C8 C7 C12 C11 -0.2(14)
N1 C7 C12 C11 -178.6(8)
C7 C8 C9 C10 -1.7(14)
Pd2 C8 C9 C10 174.7(7)
C7 C12 C11 C10 -0.6(15)
C8 C9 C10 C11 1.0(15)
C12 C11 C10 C9 0.2(15)
